data_2001789
loop_
_publ_author_name
'Metzger, R. M.'
'Atwood, J. L.'
'Lee, W.-J.'
'Rao, S. M.'
'Lal, R. B.'
'Loo, B. H.'

_publ_section_title
;
 Structure of MAP:MNA, the 1:1 adduct between (<i>R</i>)-methyl
 2-(2,4-dinitroanilino)propanoate (MAP) and 2-methyl-4-nitroaniline
 (MNA), a new nonlinear optical crystal
;
_journal_issue 4
_journal_name_full 'Acta Crystallographica Section C'
_journal_page_first 738
_journal_page_last 741
_journal_paper_doi 10.1107/S0108270192004530
_journal_volume 49
_journal_year 1993
_chemical_formula_moiety 'C10 H11 N3 O6,C7 H8 N2 O2'
_chemical_formula_sum 'C17 H19 N5 O8'
_chemical_formula_weight 421.37
_symmetry_cell_setting monoclinic
_symmetry_space_group_name_H-M 'P 1 21 1'
_cell_angle_alpha 90
_cell_angle_beta 92.547(6)
_cell_angle_gamma 90
_cell_formula_units_Z 2
_cell_length_a 6.9196(5)
_cell_length_b 7.673(8)
_cell_length_c 18.5540(10)
_cell_volume 984.1(10)
_diffrn_radiation_type Mo
_diffrn_radiation_wavelength 0.71069
_exptl_absorpt_coefficient_mu 1.075
_exptl_crystal_density_diffrn 1.422
_exptl_crystal_F_000 440
_cod_data_source_file cd0068.cif
_cod_data_source_block cd0068_structure_1_of_1
_cod_original_cell_volume 984.1
_cod_original_sg_symbol_H-M 'P 21'
_cod_database_code 2001789

loop_
_atom_site_label
_atom_site_fract_x
_atom_site_fract_y
_atom_site_fract_z
_atom_site_U_iso_or_equiv
C1 -.2719(5) .1384 .1594(2) .056
C2 -.0957(5) .2123(6) .1379(2) .058
C3 .0440(5) .2515(7) .1907(2) .054
C4 .0136(4) .2192(6) .26240(10) .050
C5 -.1586(4) .1486(6) .2833(2) .053
C6 -.2994(5) .1090(6) .2323(2) .059
N7 -.4168(6) .0955(7) .1101(2) .082
C8 -.0622(8) .2461(8) .0596(2) .085
N9 .1618(4) .2629(5) .31640(10) .060
O10 .1280(4) .2411(6) .38010(10) .089
O11 .3153(4) .3197(7) .29810(10) .095
C12 -.0316(4) .6978(6) .26800(10) .044
C13 -.2092(4) .6155(6) .2820(2) .051
C14 -.3455(5) .5808(6) .2296(2) .054
C15 -.3131(4) .6272(6) .1589(2) .052
C16 -.1464(4) .7068(6) .1411(2) .051
C17 -.0052(4) .7427(6) .19420(10) .044
N18 .1023(3) .7302(6) .32090(10) .051
C19 .0879(4) .6884(6) .3963(2) .050
C20 -.0425(5) .8161(8) .4354(2) .065
C21 .2919(4) .6954(6) .4295(2) .055
O22 .4302(3) .7421(6) .39860(10) .080
O23 .2963(3) .6492(6) .49770(10) .080
C24 .4805(8) .6650(10) .5384(3) .104
N25 .1649(3) .8304(5) .17180(10) .053
O26 .2979(3) .8611(6) .21660(10) .068
O27 .1752(3) .8742(6) .10850(10) .072
N28 -.4594(4) .5892(6) .1017(2) .068
O29 -.4255(4) .6290(8) .04050(10) .110
O30 -.6106(4) .5206(6) .1186(2) .087
H3 .159(4) .295(4) .179(2) .051(9)
H5 -.167(4) .140(5) .331(2) .058(9)
H6 -.420(5) .068(4) .244(2) .051(8)
H71 -.374(5) .113(6) .066(2) .080(10)
H72 -.549(9) .050(10) .127(3) .16(3)
H81 -.165(7) .325(9) .041(3) .013(2)
H82 -.044(7) .130(10) .030(3) .14(2)
H83 .072(5) .271(6) .051(2) .080(10)
H13 -.234(4) .584(4) .329(2) .043(7)
H14 -.466(5) .538(5) .241(2) .070(10)
H16 -.122(4) .736(5) .098(2) .0600(10)
H18 .216(5) .776(5) .306(2) .062(9)
H19 .039(5) .576(6) .403(2) .080(10)
H201 -.178(5) .808(5) .418(2) .065(9)
H202 -.043(5) .787(6) .486(2) .080(10)
H203 .016(6) .929(6) .434(2) .090(10)
H241 .460(5) .624(6) .582(2) .080(10)
H242 .523(8) .780(10) .535(3) .13(2)
H243 .575(7) .599(9) .512(3) .12(2)

loop_
_geom_bond_atom_site_label_1
_geom_bond_atom_site_label_2
_geom_bond_distance
C1 C2 1.418(5)
C3 C4 1.379(4)
N9 C4 1.441(4)
C12 C17 1.431(4)
C16 C17 1.385(4)
C19 C21 1.516(4)
N25 C17 1.433(4)
O29 N28 1.210(4)
C1 C6 1.392(5)
C4 C5 1.381(4)
O10 N9 1.226(3)
C13 C14 1.350(4)
N18 C12 1.343(4)
O22 C21 1.192(3)
O26 N25 1.236(3)
O30 N28 1.224(4)
C2 C3 1.379(5)
C5 C6 1.363(5)
O11 N9 1.211(3)
C14 C15 1.387(4)
C19 N18 1.442(4)
O23 C21 1.313(3)
O27 N25 1.227(3)
C2 C8 1.502(5)
N7 C1 1.367(4)
C12 C13 1.416(4)
C15 C16 1.358(4)
C19 C20 1.536(5)
C24 O23 1.457(5)
N28 C15 1.463(4)
C3 H3 .90(3)
C14 H14 .93(3)
N7 H71 .90(4)
C8 H83 .97(4)
C24 H241 .88(4)
C5 H5 .89(3)
C16 H16 .86(3)
N7 H72 1.03(6)
C20 H201 .98(3)
C24 H242 .96(8)
C6 H6 .93(3)
N18 H18 .91(4)
C8 H81 .99(6)
C20 H202 .96(4)
C24 H243 .97(5)
C13 H13 .92(3)
C19 H19 .94(4)
C8 H82 1.06(7)
C20 H203 .95(5)
